data_1544936
loop_
_publ_author_name
'D\'iaz-Moscoso, Alejandro'
'Hern\'andez-Alonso, Daniel'
'Escobar, Luis'
'Arroyave, Frank A.'
'Ballester, Pablo'

_publ_section_title
;
 Stereoselective Synthesis of Lower and Upper Rim Functionalized Tetra-\a
 Isomers of Calix[4]pyrroles.
;
_journal_issue 1
_journal_name_full 'Organic letters'
_journal_page_first 226
_journal_page_last 229
_journal_paper_doi 10.1021/acs.orglett.6b03505
_journal_volume 19
_journal_year 2017
_chemical_formula_sum 'C58 H59 Cl4 N5'
_chemical_formula_weight 967.90
_space_group_IT_number 14
_space_group_name_Hall '-P 2ybc'
_symmetry_cell_setting monoclinic
_symmetry_space_group_name_Hall '-P 2ybc'
_symmetry_space_group_name_H-M 'P 1 21/c 1'
_atom_sites_solution_hydrogens geom
_audit_creation_method SHELXL-2014/7
_cell_angle_alpha 90
_cell_angle_beta 108.488(3)
_cell_angle_gamma 90
_cell_formula_units_Z 4
_cell_length_a 21.1993(19)
_cell_length_b 8.9364(9)
_cell_length_c 27.249(3)
_cell_measurement_reflns_used 6653
_cell_measurement_temperature 100(2)
_cell_measurement_theta_max 26.11
_cell_measurement_theta_min 2.49
_cell_volume 4895.8(9)
_computing_cell_refinement 'Bruker APEX2 v2011.4-0'
_computing_data_collection 'Bruker APEX2 v2011.4-0'
_computing_data_reduction 'Bruker SAINT V7.60A'
_computing_molecular_graphics 'Bruker SHELXTL'
_computing_publication_material 'Bruker SHELXTL'
_computing_structure_refinement 'SHELXL-2014 (Sheldrick, 2014)'
_computing_structure_solution Sir2011
_diffrn_ambient_temperature 100(2)
_diffrn_detector_area_resol_mean 512
_diffrn_detector_type '4K CCD area detector APEX II'
_diffrn_measured_fraction_theta_full 0.994
_diffrn_measured_fraction_theta_max 0.986
_diffrn_measurement_device_type 'APEX DUO Kappa 4-axis goniometer'
_diffrn_measurement_method
;
 Fullsphere data collection, phi and omega scans
;
_diffrn_measurement_specimen_support 'magnetic support with MicroMount'
_diffrn_radiation_monochromator 'Quazar MX Multilayer Optics'
_diffrn_radiation_type MoK\a
_diffrn_radiation_wavelength 0.71073
_diffrn_reflns_av_unetI/netI 0.0956
_diffrn_reflns_Laue_measured_fraction_full 0.994
_diffrn_reflns_Laue_measured_fraction_max 0.986
_diffrn_reflns_limit_h_max 25
_diffrn_reflns_limit_h_min -25
_diffrn_reflns_limit_k_max 11
_diffrn_reflns_limit_k_min 0
_diffrn_reflns_limit_l_max 33
_diffrn_reflns_limit_l_min 0
_diffrn_reflns_number 10188
_diffrn_reflns_point_group_measured_fraction_full 0.994
_diffrn_reflns_point_group_measured_fraction_max 0.986
_diffrn_reflns_theta_full 25.242
_diffrn_reflns_theta_max 26.388
_diffrn_reflns_theta_min 1.013
_diffrn_source 'Microfocus source E025 IuS'
_diffrn_source_current 0.6
_diffrn_source_power 50
_diffrn_source_size '0.2 mm x 0.2 mm fine focus'
_diffrn_source_type 'Bruker APEX DUO'
_exptl_absorpt_coefficient_mu 0.287
_exptl_absorpt_correction_T_max 0.972
_exptl_absorpt_correction_T_min 0.471
_exptl_absorpt_correction_type empirical
_exptl_absorpt_process_details
; 
 TWINABS Version 2008/0 Bruker-Nonius
 Blessing, Acta Cryst. (1995) A51 33-38
;
_exptl_crystal_colour colourless
_exptl_crystal_density_diffrn 1.313
_exptl_crystal_description block
_exptl_crystal_F_000 2040
_exptl_crystal_size_max 0.40
_exptl_crystal_size_mid 0.40
_exptl_crystal_size_min 0.10
_refine_diff_density_max 1.181
_refine_diff_density_min -0.601
_refine_diff_density_rms 0.122
_refine_ls_extinction_method none
_refine_ls_goodness_of_fit_ref 1.130
_refine_ls_hydrogen_treatment constr
_refine_ls_matrix_type full
_refine_ls_number_parameters 687
_refine_ls_number_reflns 10188
_refine_ls_number_restraints 153
_refine_ls_restrained_S_all 1.124
_refine_ls_R_factor_all 0.0978
_refine_ls_R_factor_gt 0.0859
_refine_ls_shift/su_max 0.000
_refine_ls_shift/su_mean 0.000
_refine_ls_structure_factor_coef Fsqd
_refine_ls_weighting_details 'w=1/[\s^2^(Fo^2^)+(0.1013P)^2^+9.2145P] where P=(Fo^2^+2Fc^2^)/3'
_refine_ls_weighting_scheme calc
_refine_ls_wR_factor_gt 0.2221
_refine_ls_wR_factor_ref 0.2297
_reflns_Friedel_coverage 0.000
_reflns_number_gt 8739
_reflns_number_total 10188
_reflns_threshold_expression 'I > 2\s(I)'
_cod_data_source_file ol6b03505_si_003.cif
_cod_data_source_block mo_cadm14-05
_cod_depositor_comments
;
The following automatic conversions were performed:

'_symmetry_cell_setting' value 'Monoclinic' changed to 'monoclinic'
according to
/usr/data/users/saulius/crontab/automatic-downloads/rss-feeds/ACS/lib/dictionaries/cif_core.dic
dictionary named 'cif_core.dic' version 2.4.2 from 2011-04-26.

Automatic conversion script
Id: cif_fix_values 4268 2015-11-12 08:31:59Z antanas 

 Adding full bibliography for 1544936--1544937.cif.
;
_cod_original_cell_volume 4895.8(8)
_cod_original_sg_symbol_H-M P2(1)/c
_cod_database_code 1544936
_shelx_shelxl_version_number 2014/7
_shelx_space_group_comment
;
The symmetry employed for this shelxl refinement is uniquely defined
by the following loop, which should always be used as a source of
symmetry information in preference to the above space-group names.
They are only intended as comments.
;
_shelx_estimated_absorpt_t_min 0.894
_shelx_estimated_absorpt_t_max 0.972

loop_
_space_group_symop_operation_xyz
'x, y, z'
'-x, y+1/2, -z+1/2'
'-x, -y, -z'
'x, -y-1/2, z-1/2'

loop_
_atom_site_label
_atom_site_type_symbol
_atom_site_fract_x
_atom_site_fract_y
_atom_site_fract_z
_atom_site_U_iso_or_equiv
_atom_site_adp_type
_atom_site_occupancy
_atom_site_site_symmetry_order
_atom_site_calc_flag
_atom_site_refinement_flags_posn
_atom_site_refinement_flags_adp
_atom_site_refinement_flags_occupancy
_atom_site_disorder_assembly
_atom_site_disorder_group
Cl1 Cl 0.37377(9) 0.00813(18) -0.21693(5) 0.0391(4) Uani 1 1 d . . . . .
Cl2 Cl -0.06662(8) 0.41645(18) -0.25137(5) 0.0351(4) Uani 1 1 d . . . . .
Cl3 Cl 0.15317(9) -0.00383(17) 0.24827(5) 0.0380(4) Uani 1 1 d . . . . .
Cl4 Cl 0.62287(7) 0.37273(18) 0.22875(6) 0.0350(4) Uani 1 1 d D . . . .
N1 N 0.3630(2) 0.2959(5) 0.01480(14) 0.0148(8) Uani 1 1 d . . . . .
H1N H 0.3334 0.3630 0.0135 0.018 Uiso 1 1 calc R U . . .
N2 N 0.21691(19) 0.2751(4) -0.07629(14) 0.0114(7) Uani 1 1 d . . . . .
H2N H 0.2252 0.3474 -0.0543 0.014 Uiso 1 1 calc R U . . .
N3 N 0.14489(18) 0.2808(4) 0.01604(14) 0.0121(8) Uani 1 1 d . . . . .
H3N H 0.1719 0.3513 0.0147 0.015 Uiso 1 1 calc R U . . .
N4 N 0.28993(19) 0.3076(5) 0.10804(14) 0.0132(8) Uani 1 1 d . . . . .
H4N H 0.2792 0.3804 0.0863 0.016 Uiso 1 1 calc R U . . .
C1 C 0.4082(2) 0.2428(6) 0.05968(17) 0.0176(11) Uani 1 1 d . . . . .
C2 C 0.4447(2) 0.1350(6) 0.04589(18) 0.0187(10) Uani 1 1 d . . . . .
H2 H 0.4785 0.0787 0.0684 0.022 Uiso 1 1 calc R U . . .
C3 C 0.4221(2) 0.1233(6) -0.00903(17) 0.0155(9) Uani 1 1 d . . . . .
H3 H 0.4384 0.0582 -0.0288 0.019 Uiso 1 1 calc R U . . .
C4 C 0.3716(2) 0.2266(5) -0.02771(17) 0.0131(9) Uani 1 1 d . . . . .
C5 C 0.3333(2) 0.2723(6) -0.08231(17) 0.0141(10) Uani 1 1 d . . . . .
C6 C 0.3350(2) 0.4451(6) -0.08609(18) 0.0171(10) Uani 1 1 d . . . . .
C7 C 0.3915(2) 0.5226(6) -0.0596(2) 0.0239(11) Uani 1 1 d . . . . .
H7 H 0.4274 0.4705 -0.0378 0.029 Uiso 1 1 calc R U . . .
C8 C 0.3966(3) 0.6760(7) -0.0645(3) 0.0360(15) Uani 1 1 d . . . . .
H8 H 0.4359 0.7256 -0.0471 0.043 Uiso 1 1 calc R U . . .
C9 C 0.3416(3) 0.7552(7) -0.0958(3) 0.0368(15) Uani 1 1 d . . . . .
H9 H 0.3430 0.8590 -0.0974 0.044 Uiso 1 1 calc R U . . .
C10 C 0.2852(3) 0.6790(7) -0.1245(3) 0.0333(14) Uani 1 1 d . . . . .
H10 H 0.2497 0.7308 -0.1469 0.040 Uiso 1 1 calc R U . . .
C11 C 0.2819(3) 0.5252(6) -0.11960(19) 0.0212(11) Uani 1 1 d . . . . .
H11 H 0.2438 0.4744 -0.1389 0.025 Uiso 1 1 calc R U . . .
C12 C 0.3691(2) 0.2087(6) -0.11933(18) 0.0168(10) Uani 1 1 d . . . . .
H12A H 0.4159 0.2347 -0.1058 0.020 Uiso 1 1 calc R U . . .
H12B H 0.3660 0.1004 -0.1193 0.020 Uiso 1 1 calc R U . . .
C13 C 0.3422(3) 0.2634(7) -0.17520(19) 0.0283(13) Uani 1 1 d . . . . .
H13A H 0.2964 0.2309 -0.1900 0.034 Uiso 1 1 calc R U . . .
H13B H 0.3426 0.3719 -0.1755 0.034 Uiso 1 1 calc R U . . .
C14 C 0.3816(3) 0.2065(7) -0.2079(2) 0.0296(13) Uani 1 1 d . . . . .
H14A H 0.4281 0.2317 -0.1917 0.035 Uiso 1 1 calc R U . . .
H14B H 0.3666 0.2555 -0.2414 0.035 Uiso 1 1 calc R U . . .
C15 C 0.2623(2) 0.2139(5) -0.09674(17) 0.0129(9) Uani 1 1 d . . . . .
C16 C 0.2306(2) 0.0988(6) -0.12865(17) 0.0163(10) Uani 1 1 d . . . . .
H16 H 0.2495 0.0358 -0.1473 0.020 Uiso 1 1 calc R U . . .
C17 C 0.1641(2) 0.0933(5) -0.12809(17) 0.0145(10) Uani 1 1 d . . . . .
H17 H 0.1314 0.0264 -0.1463 0.017 Uiso 1 1 calc R U . . .
C18 C 0.1566(2) 0.2053(5) -0.09562(16) 0.0119(9) Uani 1 1 d . . . . .
C19 C 0.0955(2) 0.2562(5) -0.08184(16) 0.0105(9) Uani 1 1 d . . . . .
C20 C 0.0871(2) 0.4257(5) -0.08703(16) 0.0121(9) Uani 1 1 d . . . . .
C21 C 0.1090(2) 0.5079(6) -0.12247(19) 0.0201(10) Uani 1 1 d . . . . .
H21 H 0.1322 0.4599 -0.1417 0.024 Uiso 1 1 calc R U . . .
C22 C 0.0963(3) 0.6588(7) -0.1289(3) 0.0346(14) Uani 1 1 d . . . . .
H22 H 0.1108 0.7118 -0.1526 0.041 Uiso 1 1 calc R U . . .
C23 C 0.0623(3) 0.7332(7) -0.1003(3) 0.0357(15) Uani 1 1 d . . . . .
H23 H 0.0552 0.8358 -0.1041 0.043 Uiso 1 1 calc R U . . .
C24 C 0.0390(3) 0.6535(6) -0.0660(2) 0.0235(11) Uani 1 1 d . . . . .
H24 H 0.0151 0.7023 -0.0475 0.028 Uiso 1 1 calc R U . . .
C25 C 0.0511(2) 0.5022(6) -0.05930(17) 0.0160(9) Uani 1 1 d . . . . .
H25 H 0.0353 0.4498 -0.0361 0.019 Uiso 1 1 calc R U . . .
C26 C 0.0320(2) 0.1815(5) -0.11872(17) 0.0137(9) Uani 1 1 d . . . . .
H26A H 0.0396 0.0744 -0.1184 0.016 Uiso 1 1 calc R U . . .
H26B H -0.0042 0.1983 -0.1048 0.016 Uiso 1 1 calc R U . . .
C27 C 0.0096(2) 0.2342(6) -0.17499(18) 0.0170(10) Uani 1 1 d . . . . .
H27A H 0.0474 0.2758 -0.1831 0.020 Uiso 1 1 calc R U . . .
H27B H -0.0065 0.1489 -0.1975 0.020 Uiso 1 1 calc R U . . .
C28 C -0.0445(3) 0.3502(6) -0.18531(18) 0.0233(11) Uani 1 1 d . . . . .
H28A H -0.0294 0.4337 -0.1617 0.028 Uiso 1 1 calc R U . . .
H28B H -0.0834 0.3073 -0.1792 0.028 Uiso 1 1 calc R U . . .
C29 C 0.1029(2) 0.2075(5) -0.02662(17) 0.0120(9) Uani 1 1 d . . . . .
C30 C 0.0701(2) 0.0978(5) -0.00842(17) 0.0133(9) Uani 1 1 d . . . . .
H30 H 0.0394 0.0295 -0.0283 0.016 Uiso 1 1 calc R U . . .
C31 C 0.0922(2) 0.1095(5) 0.04664(18) 0.0142(9) Uani 1 1 d . . . . .
H31 H 0.0784 0.0493 0.0692 0.017 Uiso 1 1 calc R U . . .
C32 C 0.1374(2) 0.2251(5) 0.06079(17) 0.0118(9) Uani 1 1 d . . . . .
C33 C 0.1746(2) 0.2878(5) 0.11380(17) 0.0132(9) Uani 1 1 d . . . . .
C34 C 0.1725(2) 0.4593(5) 0.11532(17) 0.0134(9) Uani 1 1 d . . . . .
C35 C 0.1235(2) 0.5423(6) 0.07917(17) 0.0148(10) Uani 1 1 d . . . . .
H35 H 0.0897 0.4927 0.0541 0.018 Uiso 1 1 calc R U . . .
C36 C 0.1243(3) 0.6974(6) 0.0800(2) 0.0210(11) Uani 1 1 d . . . . .
H36 H 0.0924 0.7506 0.0546 0.025 Uiso 1 1 calc R U . . .
C37 C 0.1724(3) 0.7736(6) 0.1183(2) 0.0224(11) Uani 1 1 d . . . . .
H37 H 0.1735 0.8776 0.1185 0.027 Uiso 1 1 calc R U . . .
C38 C 0.2193(3) 0.6920(6) 0.1566(2) 0.0223(11) Uani 1 1 d . . . . .
H38 H 0.2503 0.7419 0.1836 0.027 Uiso 1 1 calc R U . . .
C39 C 0.2199(3) 0.5381(6) 0.15466(19) 0.0205(11) Uani 1 1 d . . . . .
H39 H 0.2523 0.4853 0.1798 0.025 Uiso 1 1 calc R U . . .
C40 C 0.1412(2) 0.2210(6) 0.15250(17) 0.0158(10) Uani 1 1 d . . . . .
H40A H 0.0940 0.2432 0.1395 0.019 Uiso 1 1 calc R U . . .
H40B H 0.1458 0.1130 0.1524 0.019 Uiso 1 1 calc R U . . .
C41 C 0.1674(3) 0.2744(6) 0.20816(18) 0.0206(11) Uani 1 1 d . . . . .
H41A H 0.1591 0.3808 0.2094 0.025 Uiso 1 1 calc R U . . .
H41B H 0.2151 0.2586 0.2213 0.025 Uiso 1 1 calc R U . . .
C42 C 0.1342(3) 0.1910(7) 0.24248(18) 0.0267(12) Uani 1 1 d . . . . .
H42A H 0.0863 0.2034 0.2282 0.032 Uiso 1 1 calc R U . . .
H42B H 0.1484 0.2357 0.2767 0.032 Uiso 1 1 calc R U . . .
C43 C 0.2465(2) 0.2352(5) 0.12838(17) 0.0133(9) Uani 1 1 d . . . . .
C44 C 0.2819(2) 0.1266(6) 0.16017(18) 0.0181(10) Uani 1 1 d . . . . .
H44 H 0.2653 0.0600 0.1793 0.022 Uiso 1 1 calc R U . . .
C45 C 0.3483(3) 0.1318(7) 0.15940(18) 0.0214(11) Uani 1 1 d . . . . .
H45 H 0.3827 0.0685 0.1774 0.026 Uiso 1 1 calc R U . . .
C46 C 0.3529(2) 0.2476(6) 0.12724(17) 0.0159(10) Uani 1 1 d . . . . .
C47 C 0.4110(2) 0.3069(7) 0.11247(18) 0.0211(11) Uani 1 1 d D . . . .
C48 C 0.4140(7) 0.4641(13) 0.1139(5) 0.012(2) Uani 0.55 1 d D U P A 1
C49 C 0.3880(5) 0.5507(12) 0.1466(4) 0.013(2) Uani 0.55 1 d D U P A 1
H49 H 0.3681 0.5034 0.1683 0.016 Uiso 0.55 1 calc R U P A 1
C50 C 0.3921(6) 0.7044(11) 0.1465(4) 0.0204(19) Uani 0.55 1 d D U P A 1
H50 H 0.3764 0.7590 0.1693 0.024 Uiso 0.55 1 calc R U P A 1
C51 C 0.4185(5) 0.7788(11) 0.1139(4) 0.020(2) Uani 0.55 1 d D U P A 1
H51 H 0.4176 0.8828 0.1124 0.024 Uiso 0.55 1 calc R U P A 1
C52 C 0.4468(6) 0.6954(14) 0.0827(4) 0.020(2) Uani 0.55 1 d D U P A 1
H52 H 0.4674 0.7437 0.0616 0.024 Uiso 0.55 1 calc R U P A 1
C53 C 0.4441(7) 0.5419(13) 0.0835(5) 0.011(2) Uani 0.55 1 d D U P A 1
H53 H 0.4634 0.4881 0.0627 0.013 Uiso 0.55 1 calc R U P A 1
C54 C 0.4756(6) 0.2333(13) 0.1523(3) 0.015(3) Uani 0.55 1 d D U P A 1
H54A H 0.4694 0.1257 0.1516 0.018 Uiso 0.55 1 calc R U P A 1
H54B H 0.5132 0.2536 0.1404 0.018 Uiso 0.55 1 calc R U P A 1
C55 C 0.4931(5) 0.2865(10) 0.2089(3) 0.0156(18) Uani 0.55 1 d D U P A 1
H55A H 0.4521 0.3093 0.2161 0.019 Uiso 0.55 1 calc R U P A 1
H55B H 0.5145 0.2047 0.2315 0.019 Uiso 0.55 1 calc R U P A 1
C56 C 0.5383(4) 0.4231(10) 0.2225(4) 0.028(2) Uani 0.55 1 d D U P A 1
H56A H 0.5366 0.4659 0.2548 0.034 Uiso 0.55 1 calc R U P A 1
H56B H 0.5227 0.4981 0.1956 0.034 Uiso 0.55 1 calc R U P A 1
C48' C 0.4062(9) 0.5007(15) 0.1045(6) 0.018(3) Uani 0.45 1 d D U P A 2
C49' C 0.3727(7) 0.5883(14) 0.1317(5) 0.018(3) Uani 0.45 1 d D U P A 2
H49' H 0.3524 0.5418 0.1533 0.022 Uiso 0.45 1 calc R U P A 2
C50' C 0.3697(6) 0.7418(13) 0.1265(5) 0.020(2) Uani 0.45 1 d D U P A 2
H50' H 0.3481 0.7974 0.1452 0.024 Uiso 0.45 1 calc R U P A 2
C51' C 0.3976(6) 0.8137(13) 0.0944(5) 0.022(2) Uani 0.45 1 d D U P A 2
H51' H 0.3929 0.9167 0.0896 0.027 Uiso 0.45 1 calc R U P A 2
C52' C 0.4335(7) 0.7298(16) 0.0689(5) 0.019(3) Uani 0.45 1 d D U P A 2
H52' H 0.4557 0.7775 0.0488 0.022 Uiso 0.45 1 calc R U P A 2
C53' C 0.4360(10) 0.5769(16) 0.0736(6) 0.017(3) Uani 0.45 1 d D U P A 2
H53' H 0.4585 0.5225 0.0554 0.021 Uiso 0.45 1 calc R U P A 2
C54' C 0.4776(8) 0.2898(18) 0.1510(4) 0.022(3) Uani 0.45 1 d D U P A 2
H54C H 0.5102 0.3286 0.1361 0.026 Uiso 0.45 1 calc R U P A 2
H54D H 0.4863 0.1838 0.1572 0.026 Uiso 0.45 1 calc R U P A 2
C55' C 0.4885(5) 0.3672(16) 0.2037(4) 0.020(2) Uani 0.45 1 d D U P A 2
H55C H 0.4916 0.4743 0.1992 0.024 Uiso 0.45 1 calc R U P A 2
H55D H 0.4499 0.3490 0.2147 0.024 Uiso 0.45 1 calc R U P A 2
C56' C 0.5500(4) 0.3154(13) 0.2459(4) 0.021(2) Uani 0.45 1 d D U P A 2
H56C H 0.5493 0.2074 0.2493 0.025 Uiso 0.45 1 calc R U P A 2
H56D H 0.5513 0.3597 0.2787 0.025 Uiso 0.45 1 calc R U P A 2
C1S C 0.2446(3) 0.6740(7) 0.0043(2) 0.0312(13) Uani 1 1 d . . . . .
C2S C 0.2411(4) 0.8377(7) 0.0004(3) 0.0507(19) Uani 1 1 d . . . . .
H2S1 H 0.2601 0.8807 0.0342 0.076 Uiso 1 1 calc R U . . .
H2S2 H 0.1955 0.8683 -0.0137 0.076 Uiso 1 1 calc R U . . .
H2S3 H 0.2655 0.8713 -0.0218 0.076 Uiso 1 1 calc R U . . .
N1S N 0.2479(2) 0.5469(5) 0.00920(18) 0.0281(10) Uani 1 1 d . . . . .

loop_
_atom_site_aniso_label
_atom_site_aniso_U_11
_atom_site_aniso_U_22
_atom_site_aniso_U_33
_atom_site_aniso_U_23
_atom_site_aniso_U_13
_atom_site_aniso_U_12
Cl1 0.0634(10) 0.0309(8) 0.0265(6) -0.0037(6) 0.0190(7) 0.0077(8)
Cl2 0.0472(9) 0.0352(8) 0.0188(5) 0.0079(6) 0.0046(6) 0.0135(7)
Cl3 0.0641(10) 0.0258(8) 0.0228(6) 0.0051(5) 0.0119(7) -0.0130(8)
Cl4 0.0219(7) 0.0345(8) 0.0488(8) -0.0127(7) 0.0115(6) -0.0091(6)
N1 0.0143(19) 0.016(2) 0.0155(18) -0.0025(16) 0.0063(15) -0.0021(16)
N2 0.0141(19) 0.0057(18) 0.0161(16) -0.0015(14) 0.0074(15) 0.0007(15)
N3 0.0106(18) 0.007(2) 0.0189(18) -0.0012(15) 0.0045(15) -0.0051(15)
N4 0.0123(19) 0.015(2) 0.0150(17) 0.0014(15) 0.0082(15) 0.0017(17)
C1 0.012(2) 0.029(3) 0.014(2) -0.002(2) 0.0072(17) -0.004(2)
C2 0.013(2) 0.026(3) 0.016(2) 0.003(2) 0.0029(18) 0.004(2)
C3 0.016(2) 0.014(2) 0.018(2) -0.0015(19) 0.0076(18) 0.002(2)
C4 0.010(2) 0.013(2) 0.018(2) -0.0011(18) 0.0070(17) -0.0002(18)
C5 0.015(2) 0.016(3) 0.015(2) 0.0008(18) 0.0105(18) 0.0028(19)
C6 0.017(2) 0.017(3) 0.020(2) 0.0013(19) 0.0108(19) 0.002(2)
C7 0.014(2) 0.024(3) 0.036(3) 0.009(2) 0.010(2) -0.003(2)
C8 0.025(3) 0.028(3) 0.054(4) 0.010(3) 0.011(3) -0.011(3)
C9 0.035(3) 0.015(3) 0.061(4) 0.011(3) 0.016(3) -0.003(3)
C10 0.025(3) 0.022(3) 0.055(4) 0.016(3) 0.015(3) 0.002(3)
C11 0.018(2) 0.017(3) 0.028(2) 0.007(2) 0.006(2) -0.003(2)
C12 0.016(2) 0.018(3) 0.021(2) 0.000(2) 0.0118(19) 0.003(2)
C13 0.038(3) 0.032(3) 0.021(2) 0.006(2) 0.018(2) 0.017(3)
C14 0.043(3) 0.028(3) 0.023(2) 0.001(2) 0.018(2) 0.010(3)
C15 0.017(2) 0.011(2) 0.014(2) 0.0058(18) 0.0098(18) 0.0037(19)
C16 0.022(2) 0.012(2) 0.016(2) 0.0002(18) 0.0076(18) 0.006(2)
C17 0.020(2) 0.006(2) 0.016(2) -0.0027(17) 0.0030(17) 0.0020(19)
C18 0.015(2) 0.008(2) 0.011(2) -0.0007(17) 0.0014(17) -0.0001(18)
C19 0.011(2) 0.007(2) 0.0127(19) 0.0015(17) 0.0028(17) 0.0020(18)
C20 0.013(2) 0.004(2) 0.016(2) -0.0029(17) 0.0003(17) -0.0012(18)
C21 0.015(2) 0.019(3) 0.027(2) 0.007(2) 0.0081(19) 0.005(2)
C22 0.035(3) 0.023(3) 0.053(4) 0.019(3) 0.024(3) 0.006(3)
C23 0.029(3) 0.014(3) 0.067(4) 0.007(3) 0.018(3) 0.007(2)
C24 0.022(3) 0.015(3) 0.035(3) -0.004(2) 0.012(2) 0.004(2)
C25 0.016(2) 0.013(2) 0.018(2) 0.0009(19) 0.0045(18) 0.001(2)
C26 0.014(2) 0.008(2) 0.018(2) -0.0003(18) 0.0032(18) -0.0004(19)
C27 0.015(2) 0.016(3) 0.019(2) -0.0053(19) 0.0045(18) -0.003(2)
C28 0.023(3) 0.027(3) 0.017(2) 0.004(2) 0.002(2) 0.005(2)
C29 0.014(2) 0.008(2) 0.016(2) -0.0007(17) 0.0061(17) 0.0016(18)
C30 0.013(2) 0.008(2) 0.019(2) 0.0024(18) 0.0056(17) -0.0032(18)
C31 0.012(2) 0.011(2) 0.020(2) 0.0040(18) 0.0059(18) -0.0011(18)
C32 0.011(2) 0.012(2) 0.014(2) 0.0018(17) 0.0069(17) 0.0010(18)
C33 0.017(2) 0.011(2) 0.013(2) 0.0030(17) 0.0075(18) 0.0024(19)
C34 0.011(2) 0.010(2) 0.020(2) -0.0037(18) 0.0072(18) 0.0001(18)
C35 0.014(2) 0.013(2) 0.017(2) -0.0023(18) 0.0040(18) 0.0015(19)
C36 0.021(3) 0.016(3) 0.027(3) -0.004(2) 0.008(2) 0.003(2)
C37 0.027(3) 0.008(3) 0.034(3) -0.004(2) 0.012(2) -0.006(2)
C38 0.020(3) 0.014(3) 0.032(3) -0.006(2) 0.006(2) 0.000(2)
C39 0.019(2) 0.018(3) 0.026(2) -0.001(2) 0.007(2) 0.003(2)
C40 0.019(2) 0.017(3) 0.014(2) 0.0018(18) 0.0087(18) 0.001(2)
C41 0.023(3) 0.021(3) 0.019(2) -0.005(2) 0.009(2) -0.002(2)
C42 0.036(3) 0.032(3) 0.016(2) -0.004(2) 0.013(2) -0.004(3)
C43 0.015(2) 0.012(2) 0.013(2) -0.0023(18) 0.0044(17) -0.0035(19)
C44 0.021(2) 0.018(3) 0.016(2) -0.0003(19) 0.0061(18) 0.005(2)
C45 0.021(2) 0.030(3) 0.014(2) 0.002(2) 0.0070(19) 0.015(2)
C46 0.010(2) 0.023(3) 0.013(2) -0.0065(19) 0.0014(17) 0.0006(19)
C47 0.009(2) 0.038(3) 0.016(2) -0.007(2) 0.0037(18) -0.002(2)
C48 0.010(5) 0.013(5) 0.013(5) 0.004(4) 0.005(4) -0.003(4)
C49 0.011(4) 0.012(4) 0.022(5) -0.001(4) 0.011(4) -0.001(4)
C50 0.026(5) 0.012(4) 0.028(5) -0.002(4) 0.015(4) -0.004(4)
C51 0.024(5) 0.007(4) 0.030(4) 0.002(3) 0.009(4) -0.004(3)
C52 0.018(5) 0.016(6) 0.026(5) 0.007(4) 0.008(4) -0.003(4)
C53 0.009(5) 0.009(5) 0.017(5) 0.002(4) 0.005(4) -0.003(4)
C54 0.010(5) 0.020(6) 0.014(4) -0.001(4) 0.004(3) -0.002(5)
C55 0.019(4) 0.014(4) 0.014(4) -0.001(4) 0.005(3) 0.002(4)
C56 0.021(5) 0.027(5) 0.031(4) -0.005(4) 0.001(4) -0.001(4)
C48' 0.018(6) 0.015(6) 0.017(6) -0.002(5) -0.001(5) -0.003(5)
C49' 0.017(6) 0.017(6) 0.019(6) 0.003(4) 0.004(4) 0.002(5)
C50' 0.017(5) 0.020(5) 0.023(5) -0.002(4) 0.006(4) 0.006(4)
C51' 0.025(6) 0.013(5) 0.027(5) 0.008(4) 0.006(4) 0.005(4)
C52' 0.019(6) 0.014(6) 0.024(6) 0.007(5) 0.009(5) -0.003(5)
C53' 0.022(6) 0.017(7) 0.013(6) 0.001(5) 0.007(5) -0.001(5)
C54' 0.015(6) 0.033(8) 0.016(5) -0.008(5) 0.003(4) -0.015(6)
C55' 0.018(5) 0.030(6) 0.007(4) -0.003(5) -0.001(4) -0.001(5)
C56' 0.022(5) 0.024(6) 0.015(4) 0.008(4) 0.005(4) -0.001(5)
C1S 0.036(3) 0.023(3) 0.042(3) -0.006(2) 0.021(3) -0.002(3)
C2S 0.064(5) 0.020(3) 0.074(5) 0.002(3) 0.031(4) 0.004(3)
N1S 0.034(3) 0.018(3) 0.034(2) -0.0035(19) 0.013(2) -0.004(2)

loop_
_atom_type_symbol
_atom_type_description
_atom_type_scat_dispersion_real
_atom_type_scat_dispersion_imag
_atom_type_scat_source
C C 0.0033 0.0016 'International Tables Vol C Tables 4.2.6.8 and 6.1.1.4'
H H 0.0000 0.0000 'International Tables Vol C Tables 4.2.6.8 and 6.1.1.4'
Cl Cl 0.1484 0.1585 'International Tables Vol C Tables 4.2.6.8 and 6.1.1.4'
N N 0.0061 0.0033 'International Tables Vol C Tables 4.2.6.8 and 6.1.1.4'

loop_
_geom_angle_atom_site_label_1
_geom_angle_atom_site_label_2
_geom_angle_atom_site_label_3
_geom_angle
C4 N1 C1 110.6(4)
C4 N1 H1N 124.7
C1 N1 H1N 124.7
C18 N2 C15 110.6(4)
C18 N2 H2N 124.7
C15 N2 H2N 124.7
C32 N3 C29 110.5(4)
C32 N3 H3N 124.8
C29 N3 H3N 124.8
C43 N4 C46 110.8(4)
C43 N4 H4N 124.6
C46 N4 H4N 124.6
C2 C1 N1 107.2(4)
C2 C1 C47 131.9(5)
N1 C1 C47 120.9(4)
C1 C2 C3 108.2(4)
C1 C2 H2 125.9
C3 C2 H2 125.9
C4 C3 C2 107.5(4)
C4 C3 H3 126.3
C2 C3 H3 126.3
N1 C4 C3 106.5(4)
N1 C4 C5 122.4(4)
C3 C4 C5 131.0(4)
C4 C5 C15 109.9(4)
C4 C5 C6 108.6(4)
C15 C5 C6 111.5(4)
C4 C5 C12 108.8(4)
C15 C5 C12 110.7(4)
C6 C5 C12 107.2(4)
C7 C6 C11 118.1(5)
C7 C6 C5 120.2(5)
C11 C6 C5 121.5(4)
C6 C7 C8 122.1(5)
C6 C7 H7 119.0
C8 C7 H7 119.0
C7 C8 C9 118.9(6)
C7 C8 H8 120.5
C9 C8 H8 120.5
C10 C9 C8 120.0(6)
C10 C9 H9 120.0
C8 C9 H9 120.0
C9 C10 C11 119.8(6)
C9 C10 H10 120.1
C11 C10 H10 120.1
C10 C11 C6 121.0(5)
C10 C11 H11 119.5
C6 C11 H11 119.5
C13 C12 C5 115.2(4)
C13 C12 H12A 108.5
C5 C12 H12A 108.5
C13 C12 H12B 108.5
C5 C12 H12B 108.5
H12A C12 H12B 107.5
C14 C13 C12 112.6(5)
C14 C13 H13A 109.1
C12 C13 H13A 109.1
C14 C13 H13B 109.1
C12 C13 H13B 109.1
H13A C13 H13B 107.8
C13 C14 Cl1 112.0(4)
C13 C14 H14A 109.2
Cl1 C14 H14A 109.2
C13 C14 H14B 109.2
Cl1 C14 H14B 109.2
H14A C14 H14B 107.9
N2 C15 C16 106.8(4)
N2 C15 C5 121.5(4)
C16 C15 C5 131.6(4)
C15 C16 C17 107.9(4)
C15 C16 H16 126.0
C17 C16 H16 126.0
C18 C17 C16 107.4(4)
C18 C17 H17 126.3
C16 C17 H17 126.3
N2 C18 C17 107.1(4)
N2 C18 C19 122.1(4)
C17 C18 C19 130.8(4)
C29 C19 C18 109.1(3)
C29 C19 C20 110.3(4)
C18 C19 C20 110.9(4)
C29 C19 C26 108.3(4)
C18 C19 C26 110.0(4)
C20 C19 C26 108.3(4)
C21 C20 C25 117.9(4)
C21 C20 C19 121.8(4)
C25 C20 C19 120.0(4)
C22 C21 C20 120.4(5)
C22 C21 H21 119.8
C20 C21 H21 119.8
C21 C22 C23 120.9(5)
C21 C22 H22 119.5
C23 C22 H22 119.5
C24 C23 C22 119.5(5)
C24 C23 H23 120.3
C22 C23 H23 120.3
C25 C24 C23 120.3(5)
C25 C24 H24 119.8
C23 C24 H24 119.8
C24 C25 C20 120.9(5)
C24 C25 H25 119.5
C20 C25 H25 119.5
C27 C26 C19 116.6(4)
C27 C26 H26A 108.2
C19 C26 H26A 108.2
C27 C26 H26B 108.2
C19 C26 H26B 108.2
H26A C26 H26B 107.3
C28 C27 C26 112.1(4)
C28 C27 H27A 109.2
C26 C27 H27A 109.2
C28 C27 H27B 109.2
C26 C27 H27B 109.2
H27A C27 H27B 107.9
C27 C28 Cl2 110.7(4)
C27 C28 H28A 109.5
Cl2 C28 H28A 109.5
C27 C28 H28B 109.5
Cl2 C28 H28B 109.5
H28A C28 H28B 108.1
C30 C29 N3 107.3(4)
C30 C29 C19 130.5(4)
N3 C29 C19 122.1(4)
C29 C30 C31 106.9(4)
C29 C30 H30 126.5
C31 C30 H30 126.5
C32 C31 C30 108.4(4)
C32 C31 H31 125.8
C30 C31 H31 125.8
N3 C32 C31 106.8(4)
N3 C32 C33 122.7(4)
C31 C32 C33 130.4(4)
C32 C33 C43 108.1(4)
C32 C33 C34 112.6(4)
C43 C33 C34 109.6(4)
C32 C33 C40 107.0(4)
C43 C33 C40 109.6(4)
C34 C33 C40 109.9(4)
C35 C34 C39 117.7(5)
C35 C34 C33 122.2(4)
C39 C34 C33 120.1(4)
C36 C35 C34 121.2(5)
C36 C35 H35 119.4
C34 C35 H35 119.4
C37 C36 C35 120.3(5)
C37 C36 H36 119.8
C35 C36 H36 119.8
C36 C37 C38 119.1(5)
C36 C37 H37 120.4
C38 C37 H37 120.4
C39 C38 C37 120.3(5)
C39 C38 H38 119.8
C37 C38 H38 119.8
C38 C39 C34 121.2(5)
C38 C39 H39 119.4
C34 C39 H39 119.4
C41 C40 C33 117.0(4)
C41 C40 H40A 108.0
C33 C40 H40A 108.0
C41 C40 H40B 108.0
C33 C40 H40B 108.0
H40A C40 H40B 107.3
C40 C41 C42 111.4(4)
C40 C41 H41A 109.4
C42 C41 H41A 109.4
C40 C41 H41B 109.4
C42 C41 H41B 109.4
H41A C41 H41B 108.0
C41 C42 Cl3 113.2(4)
C41 C42 H42A 108.9
Cl3 C42 H42A 108.9
C41 C42 H42B 108.9
Cl3 C42 H42B 108.9
H42A C42 H42B 107.7
C44 C43 N4 106.7(4)
C44 C43 C33 133.8(4)
N4 C43 C33 119.5(4)
C43 C44 C45 108.6(5)
C43 C44 H44 125.7
C45 C44 H44 125.7
C46 C45 C44 107.8(4)
C46 C45 H45 126.1
C44 C45 H45 126.1
N4 C46 C45 106.1(4)
N4 C46 C47 122.5(4)
C45 C46 C47 131.5(5)
C48 C47 C46 112.1(6)
C54' C47 C46 116.8(7)
C48 C47 C1 112.8(6)
C54' C47 C1 111.9(7)
C46 C47 C1 109.1(4)
C48 C47 C54 111.9(8)
C46 C47 C54 105.7(6)
C1 C47 C54 104.8(5)
C54' C47 C48' 101.4(9)
C46 C47 C48' 111.2(7)
C1 C47 C48' 105.7(6)
C53 C48 C47 120.7(8)
C53 C48 C49 116.6(8)
C47 C48 C49 122.7(8)
C50 C49 C48 120.4(8)
C50 C49 H49 119.8
C48 C49 H49 119.8
C51 C50 C49 121.8(8)
C51 C50 H50 119.1
C49 C50 H50 119.1
C50 C51 C52 118.6(9)
C50 C51 H51 120.7
C52 C51 H51 120.7
C53 C52 C51 119.6(8)
C53 C52 H52 120.2
C51 C52 H52 120.2
C52 C53 C48 122.8(8)
C52 C53 H53 118.6
C48 C53 H53 118.6
C55 C54 C47 115.9(8)
C55 C54 H54A 108.3
C47 C54 H54A 108.3
C55 C54 H54B 108.3
C47 C54 H54B 108.3
H54A C54 H54B 107.4
C56 C55 C54 115.0(7)
C56 C55 H55A 108.5
C54 C55 H55A 108.5
C56 C55 H55B 108.5
C54 C55 H55B 108.5
H55A C55 H55B 107.5
C55 C56 Cl4 110.7(6)
C55 C56 H56A 109.5
Cl4 C56 H56A 109.5
C55 C56 H56B 109.5
Cl4 C56 H56B 109.5
H56A C56 H56B 108.1
C53' C48' C49' 116.6(10)
C53' C48' C47 123.1(9)
C49' C48' C47 120.2(10)
C50' C49' C48' 120.8(9)
C50' C49' H49' 119.6
C48' C49' H49' 119.6
C51' C50' C49' 121.3(9)
C51' C50' H50' 119.3
C49' C50' H50' 119.3
C50' C51' C52' 118.8(10)
C50' C51' H51' 120.6
C52' C51' H51' 120.6
C53' C52' C51' 119.8(9)
C53' C52' H52' 120.1
C51' C52' H52' 120.1
C52' C53' C48' 122.6(9)
C52' C53' H53' 118.7
C48' C53' H53' 118.7
C47 C54' C55' 116.3(11)
C47 C54' H54C 108.2
C55' C54' H54C 108.2
C47 C54' H54D 108.2
C55' C54' H54D 108.2
H54C C54' H54D 107.4
C56' C55' C54' 114.2(9)
C56' C55' H55C 108.7
C54' C55' H55C 108.7
C56' C55' H55D 108.7
C54' C55' H55D 108.7
H55C C55' H55D 107.6
C55' C56' Cl4 108.3(7)
C55' C56' H56C 110.0
Cl4 C56' H56C 110.0
C55' C56' H56D 110.0
Cl4 C56' H56D 110.0
H56C C56' H56D 108.4
N1S C1S C2S 177.6(7)
C1S C2S H2S1 109.5
C1S C2S H2S2 109.5
H2S1 C2S H2S2 109.5
C1S C2S H2S3 109.5
H2S1 C2S H2S3 109.5
H2S2 C2S H2S3 109.5

loop_
_geom_bond_atom_site_label_1
_geom_bond_atom_site_label_2
_geom_bond_distance
Cl1 C14 1.790(6)
Cl2 C28 1.810(5)
Cl3 C42 1.783(6)
Cl4 C56 1.804(7)
Cl4 C56' 1.825(8)
N1 C4 1.376(6)
N1 C1 1.377(6)
N1 H1N 0.8600
N2 C18 1.370(6)
N2 C15 1.370(6)
N2 H2N 0.8600
N3 C32 1.372(6)
N3 C29 1.384(6)
N3 H3N 0.8600
N4 C43 1.378(6)
N4 C46 1.379(6)
N4 H4N 0.8600
C1 C2 1.360(7)
C1 C47 1.532(6)
C2 C3 1.423(6)
C2 H2 0.9300
C3 C4 1.383(7)
C3 H3 0.9300
C4 C5 1.508(6)
C5 C15 1.523(7)
C5 C6 1.549(7)
C5 C12 1.550(6)
C6 C7 1.373(7)
C6 C11 1.401(7)
C7 C8 1.384(9)
C7 H7 0.9300
C8 C9 1.399(9)
C8 H8 0.9300
C9 C10 1.382(9)
C9 H9 0.9300
C10 C11 1.384(8)
C10 H10 0.9300
C11 H11 0.9300
C12 C13 1.527(7)
C12 H12A 0.9700
C12 H12B 0.9700
C13 C14 1.492(7)
C13 H13A 0.9700
C13 H13B 0.9700
C14 H14A 0.9700
C14 H14B 0.9700
C15 C16 1.376(7)
C16 C17 1.416(7)
C16 H16 0.9300
C17 C18 1.378(6)
C17 H17 0.9300
C18 C19 1.527(6)
C19 C29 1.525(6)
C19 C20 1.527(6)
C19 C26 1.552(6)
C20 C21 1.404(7)
C20 C25 1.408(7)
C21 C22 1.375(8)
C21 H21 0.9300
C22 C23 1.387(9)
C22 H22 0.9300
C23 C24 1.383(8)
C23 H23 0.9300
C24 C25 1.377(7)
C24 H24 0.9300
C25 H25 0.9300
C26 C27 1.529(6)
C26 H26A 0.9700
C26 H26B 0.9700
C27 C28 1.505(7)
C27 H27A 0.9700
C27 H27B 0.9700
C28 H28A 0.9700
C28 H28B 0.9700
C29 C30 1.382(6)
C30 C31 1.427(6)
C30 H30 0.9300
C31 C32 1.379(7)
C31 H31 0.9300
C32 C33 1.516(6)
C33 C43 1.522(7)
C33 C34 1.535(7)
C33 C40 1.563(6)
C34 C35 1.397(7)
C34 C39 1.404(7)
C35 C36 1.386(7)
C35 H35 0.9300
C36 C37 1.386(7)
C36 H36 0.9300
C37 C38 1.397(8)
C37 H37 0.9300
C38 C39 1.377(7)
C38 H38 0.9300
C39 H39 0.9300
C40 C41 1.517(6)
C40 H40A 0.9700
C40 H40B 0.9700
C41 C42 1.530(7)
C41 H41A 0.9700
C41 H41B 0.9700
C42 H42A 0.9700
C42 H42B 0.9700
C43 C44 1.358(7)
C44 C45 1.416(7)
C44 H44 0.9300
C45 C46 1.380(7)
C45 H45 0.9300
C46 C47 1.508(7)
C47 C48 1.406(13)
C47 C54' 1.475(14)
C47 C54 1.594(8)
C47 C48' 1.744(14)
C48 C53 1.383(10)
C48 C49 1.418(9)
C49 C50 1.376(12)
C49 H49 0.9300
C50 C51 1.363(11)
C50 H50 0.9300
C51 C52 1.401(11)
C51 H51 0.9300
C52 C53 1.373(12)
C52 H52 0.9300
C53 H53 0.9300
C54 C55 1.543(7)
C54 H54A 0.9700
C54 H54B 0.9700
C55 C56 1.523(7)
C55 H55A 0.9700
C55 H55B 0.9700
C56 H56A 0.9700
C56 H56B 0.9700
C48' C53' 1.380(11)
C48' C49' 1.415(10)
C49' C50' 1.379(13)
C49' H49' 0.9300
C50' C51' 1.362(12)
C50' H50' 0.9300
C51' C52' 1.401(11)
C51' H51' 0.9300
C52' C53' 1.372(13)
C52' H52' 0.9300
C53' H53' 0.9300
C54' C55' 1.543(10)
C54' H54C 0.9700
C54' H54D 0.9700
C55' C56' 1.513(10)
C55' H55C 0.9700
C55' H55D 0.9700
C56' H56C 0.9700
C56' H56D 0.9700
C1S N1S 1.143(8)
C1S C2S 1.467(9)
C2S H2S1 0.9600
C2S H2S2 0.9600
C2S H2S3 0.9600

loop_
_geom_torsion_atom_site_label_1
_geom_torsion_atom_site_label_2
_geom_torsion_atom_site_label_3
_geom_torsion_atom_site_label_4
_geom_torsion
C4 N1 C1 C2 -2.0(6)
C4 N1 C1 C47 177.3(4)
N1 C1 C2 C3 1.1(6)
C47 C1 C2 C3 -178.2(5)
C1 C2 C3 C4 0.1(6)
C1 N1 C4 C3 2.1(5)
C1 N1 C4 C5 -174.2(4)
C2 C3 C4 N1 -1.3(5)
C2 C3 C4 C5 174.6(5)
N1 C4 C5 C15 -75.8(6)
C3 C4 C5 C15 108.9(6)
N1 C4 C5 C6 46.5(6)
C3 C4 C5 C6 -128.9(5)
N1 C4 C5 C12 162.8(4)
C3 C4 C5 C12 -12.5(7)
C4 C5 C6 C7 37.6(6)
C15 C5 C6 C7 158.9(4)
C12 C5 C6 C7 -79.7(5)
C4 C5 C6 C11 -147.9(4)
C15 C5 C6 C11 -26.6(6)
C12 C5 C6 C11 94.7(5)
C11 C6 C7 C8 1.2(8)
C5 C6 C7 C8 175.9(5)
C6 C7 C8 C9 2.4(10)
C7 C8 C9 C10 -5.0(10)
C8 C9 C10 C11 3.9(10)
C9 C10 C11 C6 -0.2(9)
C7 C6 C11 C10 -2.4(8)
C5 C6 C11 C10 -176.9(5)
C4 C5 C12 C13 -171.7(5)
C15 C5 C12 C13 67.4(6)
C6 C5 C12 C13 -54.5(6)
C5 C12 C13 C14 176.0(5)
C12 C13 C14 Cl1 67.0(6)
C18 N2 C15 C16 -2.0(5)
C18 N2 C15 C5 179.1(4)
C4 C5 C15 N2 72.3(5)
C6 C5 C15 N2 -48.2(5)
C12 C5 C15 N2 -167.5(4)
C4 C5 C15 C16 -106.3(6)
C6 C5 C15 C16 133.2(5)
C12 C5 C15 C16 13.9(7)
N2 C15 C16 C17 1.3(5)
C5 C15 C16 C17 -180.0(5)
C15 C16 C17 C18 -0.2(6)
C15 N2 C18 C17 1.9(5)
C15 N2 C18 C19 -176.6(4)
C16 C17 C18 N2 -1.0(5)
C16 C17 C18 C19 177.2(4)
N2 C18 C19 C29 -74.4(5)
C17 C18 C19 C29 107.6(5)
N2 C18 C19 C20 47.2(5)
C17 C18 C19 C20 -130.8(5)
N2 C18 C19 C26 167.0(4)
C17 C18 C19 C26 -11.0(7)
C29 C19 C20 C21 150.2(4)
C18 C19 C20 C21 29.2(6)
C26 C19 C20 C21 -91.5(5)
C29 C19 C20 C25 -35.7(6)
C18 C19 C20 C25 -156.7(4)
C26 C19 C20 C25 82.6(5)
C25 C20 C21 C22 1.1(7)
C19 C20 C21 C22 175.3(5)
C20 C21 C22 C23 0.5(9)
C21 C22 C23 C24 -1.9(10)
C22 C23 C24 C25 1.7(9)
C23 C24 C25 C20 -0.1(8)
C21 C20 C25 C24 -1.3(7)
C19 C20 C25 C24 -175.6(4)
C29 C19 C26 C27 171.0(4)
C18 C19 C26 C27 -69.9(5)
C20 C19 C26 C27 51.5(5)
C19 C26 C27 C28 -97.6(5)
C26 C27 C28 Cl2 177.1(3)
C32 N3 C29 C30 -2.7(5)
C32 N3 C29 C19 173.8(4)
C18 C19 C29 C30 -108.4(5)
C20 C19 C29 C30 129.5(5)
C26 C19 C29 C30 11.2(7)
C18 C19 C29 N3 75.9(5)
C20 C19 C29 N3 -46.2(6)
C26 C19 C29 N3 -164.5(4)
N3 C29 C30 C31 1.5(5)
C19 C29 C30 C31 -174.7(5)
C29 C30 C31 C32 0.2(5)
C29 N3 C32 C31 2.9(5)
C29 N3 C32 C33 -177.3(4)
C30 C31 C32 N3 -1.9(5)
C30 C31 C32 C33 178.3(5)
N3 C32 C33 C43 -74.6(5)
C31 C32 C33 C43 105.2(6)
N3 C32 C33 C34 46.6(6)
C31 C32 C33 C34 -133.6(5)
N3 C32 C33 C40 167.4(4)
C31 C32 C33 C40 -12.7(7)
C32 C33 C34 C35 21.7(6)
C43 C33 C34 C35 142.0(4)
C40 C33 C34 C35 -97.4(5)
C32 C33 C34 C39 -159.9(4)
C43 C33 C34 C39 -39.6(6)
C40 C33 C34 C39 81.0(5)
C39 C34 C35 C36 4.4(7)
C33 C34 C35 C36 -177.2(4)
C34 C35 C36 C37 -2.9(8)
C35 C36 C37 C38 -1.1(8)
C36 C37 C38 C39 3.6(8)
C37 C38 C39 C34 -2.0(8)
C35 C34 C39 C38 -1.9(7)
C33 C34 C39 C38 179.6(5)
C32 C33 C40 C41 -176.6(4)
C43 C33 C40 C41 66.5(5)
C34 C33 C40 C41 -54.1(6)
C33 C40 C41 C42 -175.5(4)
C40 C41 C42 Cl3 65.0(5)
C46 N4 C43 C44 -0.9(5)
C46 N4 C43 C33 177.8(4)
C32 C33 C43 C44 -102.2(6)
C34 C33 C43 C44 134.8(5)
C40 C33 C43 C44 14.0(7)
C32 C33 C43 N4 79.6(5)
C34 C33 C43 N4 -43.5(5)
C40 C33 C43 N4 -164.2(4)
N4 C43 C44 C45 -0.1(6)
C33 C43 C44 C45 -178.5(5)
C43 C44 C45 C46 1.1(6)
C43 N4 C46 C45 1.6(5)
C43 N4 C46 C47 -178.8(4)
C44 C45 C46 N4 -1.6(6)
C44 C45 C46 C47 178.8(5)
N4 C46 C47 C48 45.2(8)
C45 C46 C47 C48 -135.3(8)
N4 C46 C47 C54' 151.3(8)
C45 C46 C47 C54' -29.2(10)
N4 C46 C47 C1 -80.5(6)
C45 C46 C47 C1 98.9(6)
N4 C46 C47 C54 167.3(5)
C45 C46 C47 C54 -13.2(8)
N4 C46 C47 C48' 35.7(8)
C45 C46 C47 C48' -144.9(8)
C2 C1 C47 C48 129.0(8)
N1 C1 C47 C48 -50.2(8)
C2 C1 C47 C54' 25.2(11)
N1 C1 C47 C54' -154.0(8)
C2 C1 C47 C46 -105.7(6)
N1 C1 C47 C46 75.1(6)
C2 C1 C47 C54 7.1(9)
N1 C1 C47 C54 -172.1(6)
C2 C1 C47 C48' 134.7(8)
N1 C1 C47 C48' -44.5(8)
C46 C47 C48 C53 -153.9(9)
C1 C47 C48 C53 -30.2(12)
C54 C47 C48 C53 87.6(11)
C46 C47 C48 C49 27.3(13)
C1 C47 C48 C49 150.9(9)
C54 C47 C48 C49 -91.2(13)
C53 C48 C49 C50 1.2(16)
C47 C48 C49 C50 -179.9(11)
C48 C49 C50 C51 2.7(18)
C49 C50 C51 C52 -5.1(17)
C50 C51 C52 C53 3.6(16)
C51 C52 C53 C48 0.3(17)
C47 C48 C53 C52 178.4(12)
C49 C48 C53 C52 -2.7(16)
C48 C47 C54 C55 53.8(11)
C46 C47 C54 C55 -68.4(9)
C1 C47 C54 C55 176.4(7)
C47 C54 C55 C56 -89.1(11)
C54 C55 C56 Cl4 -75.4(10)
C54' C47 C48' C53' 80.1(15)
C46 C47 C48' C53' -155.1(12)
C1 C47 C48' C53' -36.8(15)
C54' C47 C48' C49' -97.5(15)
C46 C47 C48' C49' 27.3(15)
C1 C47 C48' C49' 145.6(12)
C53' C48' C49' C50' 1(2)
C47 C48' C49' C50' 178.7(12)
C48' C49' C50' C51' 1(2)
C49' C50' C51' C52' -4(2)
C50' C51' C52' C53' 5(2)
C51' C52' C53' C48' -3(2)
C49' C48' C53' C52' 0(2)
C47 C48' C53' C52' -177.9(15)
C46 C47 C54' C55' -60.3(14)
C1 C47 C54' C55' 172.9(10)
C48' C47 C54' C55' 60.7(14)
C47 C54' C55' C56' 165.3(11)
C54' C55' C56' Cl4 66.0(13)
